data_2022121
loop_
_publ_author_name
'Kaabi, Kamel'
'Klai, Kacem'
'Wenger, Emmanuel'
'Jelsch, Christian'
'Lefebvre, Fr\'ed\'eric'
'Nasr, Cherif Ben'

_publ_section_title
;
 Synthesis, structural elucidation, characterization and theoretical DFT
 study of 1-(<i>o</i>-tolyl)biguanidium chloride
;
_journal_coeditor_code KU3263
_journal_issue 6
_journal_name_full 'Acta Crystallographica Section C'
_journal_page_first
;
;
_journal_paper_doi 10.1107/S2053229620006336
_journal_volume 76
_journal_year 2020
_chemical_formula_iupac 'C9 H14 N5 +, Cl -'
_chemical_formula_moiety 'C9 H14 N5 +, Cl -'
_chemical_formula_sum 'C9 H14 Cl N5'
_chemical_formula_weight 227.684
_chemical_name_common
;
1-(<i>o</i>-Tolyl)biguanidium chloride
;
_chemical_name_systematic
;
2-[Amino(iminiumyl)methyl]-1-(2-methylphenyl)guanidine chloride
;
_space_group_IT_number 15
_space_group_name_Hall '-C 2yc'
_space_group_name_H-M_alt 'C 1 2/c 1'
_symmetry_cell_setting monoclinic
_symmetry_space_group_name_Hall '-C 2yc'
_symmetry_space_group_name_H-M 'C 1 2/c 1'
_atom_sites_solution_hydrogens difmap
_atom_sites_solution_primary direct
_atom_sites_solution_secondary difmap
_audit_creation_method 'MoPro v18                '
_cell_angle_alpha 90.
_cell_angle_beta 98.847(4)
_cell_angle_gamma 90.
_cell_formula_units_Z 8
_cell_length_a 18.4640(7)
_cell_length_b 13.7652(6)
_cell_length_c 9.3158(3)
_cell_measurement_reflns_used 8409
_cell_measurement_temperature 110.0(10)
_cell_measurement_theta_max 32.3840
_cell_measurement_theta_min 3.6610
_cell_volume 2339.54(16)
_computing_cell_refinement
;
<i>CrysAlis PRO</i> (Rigaku OD, 2015)
;
_computing_data_collection
;
<i>CrysAlis PRO</i> (Rigaku OD, 2015)
;
_computing_data_reduction
;
<i>CrysAlis PRO</i> (Rigaku OD, 2015)
;
_computing_molecular_graphics
;
DIAMOND (Brandenburg, 1998)
;
_computing_structure_refinement
;
SHELXL (Sheldrick, 2008, 2015b) and
<i>MoPro</i> (Jelsch <i>et al.</i>, 2005)
;
_computing_structure_solution
;
SHELXT (Sheldrick, 2015a)
;
_diffrn_ambient_temperature 110.0(10)
_diffrn_detector 'CCD plate'
_diffrn_measured_fraction_theta_full 0.981
_diffrn_measured_fraction_theta_max 0.981
_diffrn_measurement_device 'four-circle diffractometer'
_diffrn_measurement_device_type 'Agilent SuperNova Dual Source diffractometer with an Atlas detector'
_diffrn_measurement_method '\w scans'
_diffrn_radiation_monochromator mirror
_diffrn_radiation_source 'fine-focus sealed tube'
_diffrn_radiation_type MoK\a
_diffrn_radiation_wavelength 0.71073
_diffrn_reflns_av_R_equivalents 0.0626
_diffrn_reflns_av_sigmaI/netI 0.05281
_diffrn_reflns_limit_h_max 27
_diffrn_reflns_limit_h_min -27
_diffrn_reflns_limit_k_max 20
_diffrn_reflns_limit_k_min -19
_diffrn_reflns_limit_l_max 13
_diffrn_reflns_limit_l_min -13
_diffrn_reflns_number 29979
_diffrn_reflns_theta_full 31.93
_diffrn_reflns_theta_max 31.93
_diffrn_reflns_theta_min 3.66
_exptl_absorpt_coefficient_mu 0.304
_exptl_absorpt_correction_T_max 1.00000
_exptl_absorpt_correction_T_min 0.84989
_exptl_absorpt_correction_type multi-scan
_exptl_absorpt_process_details
;
(<i>CrysAlis PRO</i>; Rigaku OD, 2015)
;
_exptl_crystal_colour white
_exptl_crystal_density_diffrn 1.293
_exptl_crystal_density_method 'not measured'
_exptl_crystal_description prism
_exptl_crystal_F_000 960
_exptl_crystal_size_max 0.231
_exptl_crystal_size_mid 0.154
_exptl_crystal_size_min 0.040
_refine_diff_density_max 0.64
_refine_diff_density_min -0.40
_refine_ls_extinction_method none
_refine_ls_goodness_of_fit_ref 0.974
_refine_ls_hydrogen_treatment refall
_refine_ls_matrix_type full
_refine_ls_number_parameters 192
_refine_ls_number_reflns 3970
_refine_ls_number_restraints 47
_refine_ls_restrained_S_all 22.262
_refine_ls_R_factor_all 0.0567
_refine_ls_R_factor_gt 0.0567
_refine_ls_shift/su_max -0.002
_refine_ls_shift/su_mean 0.000
_refine_ls_structure_factor_coef Fsqd
_refine_ls_weighting_details 'calc w =1/[2.1*\s^2^(Fo^2^)]'
_refine_ls_weighting_scheme calc
_refine_ls_wR_factor_gt 0.0612
_refine_ls_wR_factor_ref 0.0654
_reflns_number_gt 2840
_reflns_number_total 3970
_reflns_threshold_expression >2.0sigma(I)
_cod_data_source_file ku3263sup1.cif
_cod_data_source_block I
_cod_original_sg_symbol_H-M 'C 2/c'
_cod_database_code 2022121

loop_
_symmetry_equiv_pos_as_xyz
'x, y, z'
'-x, y, -z+1/2'
'-x, -y, -z'
'x, -y, z+1/2'
'x+1/2, y+1/2, z'
'-x+1/2, y+1/2, -z+1/2'
'-x+1/2, -y+1/2, -z'
'x+1/2, -y+1/2, z+1/2'

loop_
_atom_site_type_symbol
_atom_site_label
_atom_site_fract_x
_atom_site_fract_y
_atom_site_fract_z
_atom_site_U_iso_or_equiv
_atom_site_adp_type
_atom_site_calc_flag
_atom_site_occupancy
_atom_site_disorder_assembly
_atom_site_disorder_group
Cl Cl 0.414821(13) 0.88578(2) -0.04433(3) 0.01974(2) Uani d 1 . .
N N2 0.33610(4) 0.78604(6) 0.42786(10) 0.01757(7) Uani d 1 . .
N N3 0.30580(4) 0.81756(7) 0.65219(9) 0.01997(8) Uani d 1 . .
H H1 0.3193(6) 0.8406(9) 0.756(10) 0.0244(2) Uiso d 1 . .
H H2 0.257(10) 0.7853(8) 0.6192(12) 0.0244(2) Uiso d 1 . .
N N4 0.36565(5) 0.75392(7) 0.20089(10) 0.01987(8) Uani d 1 . .
H H4 0.3785(6) 0.7843(8) 0.109(10) 0.0244(2) Uiso d 1 . .
N N5 0.39543(5) 0.90299(7) 0.29973(9) 0.02277(8) Uani d 1 . .
H H3 0.3896(7) 0.957(10) 0.3710(9) 0.0280(3) Uiso d 1 . .
H H5 0.4122(6) 0.9204(8) 0.204(10) 0.0279(3) Uiso d 1 . .
N N6 0.41948(5) 0.86368(8) 0.61097(9) 0.02504(8) Uani d 1 . .
H H6 0.4310(6) 0.8816(9) 0.718(10) 0.0302(3) Uiso d 1 . .
H H7 0.460(10) 0.8615(10) 0.5498(9) 0.0302(3) Uiso d 1 . .
C C7 0.35465(5) 0.82389(8) 0.56102(12) 0.01720(8) Uani d 1 . .
C C8 0.36674(5) 0.81496(8) 0.31484(12) 0.01704(8) Uani d 1 . .
C C9 0.35099(6) 0.65283(8) 0.20189(13) 0.02048(9) Uani d 1 . .
C C1 0.39317(6) 0.59042(9) 0.29875(14) 0.02626(11) Uani d 1 . .
C C2 0.29635(6) 0.61761(8) 0.09368(13) 0.02776(11) Uani d 1 . .
H H8 0.2707(5) 0.667(10) 0.0104(8) 0.0335(3) Uiso d 1 . .
C C3 0.28159(7) 0.51917(10) 0.08305(15) 0.03686(13) Uani d 1 . .
H H9 0.240(10) 0.4912(5) -0.0010(9) 0.0449(4) Uiso d 1 . .
C C4 0.37666(7) 0.49095(9) 0.28582(15) 0.03765(14) Uani d 1 . .
H H14 0.410(10) 0.4425(4) 0.3608(9) 0.0464(5) Uiso d 1 . .
C C6 0.45508(6) 0.62439(8) 0.40909(13) 0.03502(12) Uani d 1 . .
H H10 0.4772(4) 0.692(10) 0.3770(9) 0.0523(5) Uiso d 1 . .
H H11 0.499(10) 0.5723(4) 0.4226(10) 0.0523(5) Uiso d 1 . .
H H12 0.4374(4) 0.6349(7) 0.513(10) 0.0522(5) Uiso d 1 . .
C C5 0.32202(8) 0.45601(8) 0.17956(18) 0.04085(15) Uani d 1 . .
H H13 0.3110(6) 0.379(10) 0.1731(12) 0.0506(5) Uiso d 1 . .

loop_
_atom_site_aniso_label
_atom_site_aniso_U_11
_atom_site_aniso_U_22
_atom_site_aniso_U_33
_atom_site_aniso_U_12
_atom_site_aniso_U_13
_atom_site_aniso_U_23
Cl 0.02111(12) 0.02624(15) 0.01251(14) 0.00064(10) 0.00457(9) 0.00235(11)
N2 0.0193(4) 0.0218(5) 0.0124(5) -0.0053(4) 0.0050(3) -0.0019(4)
N3 0.0189(4) 0.0286(6) 0.0135(5) -0.0043(4) 0.0061(4) -0.0024(4)
N4 0.0276(5) 0.0197(5) 0.0135(5) -0.0037(4) 0.0070(4) -0.0023(4)
N5 0.0334(5) 0.0224(5) 0.0140(5) -0.0096(4) 0.0085(4) -0.0021(4)
N6 0.0196(4) 0.0427(7) 0.0132(5) -0.0091(4) 0.0040(4) -0.0041(5)
C7 0.0177(5) 0.0217(6) 0.0128(6) -0.0026(4) 0.0044(4) -0.0013(5)
C8 0.0193(5) 0.0187(6) 0.0136(6) -0.0030(4) 0.0040(4) -0.0014(5)
C9 0.0228(5) 0.0209(6) 0.0198(6) -0.0025(4) 0.0097(4) -0.0023(5)
C1 0.0272(6) 0.0225(6) 0.0309(7) 0.0004(5) 0.0100(5) 0.0019(6)
C2 0.0296(6) 0.0275(7) 0.0267(7) -0.0071(5) 0.0061(5) -0.0101(6)
C3 0.0390(7) 0.0318(8) 0.0411(9) -0.0097(6) 0.0104(6) -0.0136(7)
C4 0.0437(8) 0.0253(7) 0.0470(10) 0.0036(6) 0.0164(7) 0.0058(7)
C6 0.0337(7) 0.0381(8) 0.0322(8) 0.0062(6) 0.0015(6) 0.0058(6)
C5 0.0487(8) 0.0216(7) 0.0554(11) -0.0071(6) 0.0184(7) -0.0103(7)

loop_
_atom_type_symbol
_atom_type_description
_atom_type_scat_dispersion_real
_atom_type_scat_dispersion_imag
_atom_type_scat_source
C C 0.0033 0.0016 'Su & Coppens. Acta. Cryst. (1997) A53, 749-762'
H H 0.0000 0.0000 'Su & Coppens. Acta. Cryst. (1997) A53, 749-762'
N N 0.0061 0.0033 'Su & Coppens. Acta. Cryst. (1997) A53, 749-762'
Cl Cl 0.1484 0.1585 'Su & Coppens. Acta. Cryst. (1997) A53, 749-762'

loop_
_geom_angle_atom_site_label_1
_geom_angle_atom_site_label_2
_geom_angle_atom_site_label_3
_geom_angle_site_symmetry_1
_geom_angle_site_symmetry_2
_geom_angle_site_symmetry_3
_geom_angle
_geom_angle_publ_flag
C8 N2 C7 . . . 122.46(8) ?
C7 N3 H1 . . . 120.(4) ?
C7 N3 H2 . . . 120.(8) ?
H1 N3 H2 . . . 120.(2) ?
C8 N4 C9 . . . 125.79(8) ?
C8 N4 H4 . . . 115.(4) ?
C9 N4 H4 . . . 118.7(6) ?
C8 N5 H3 . . . 121.(7) ?
C8 N5 H5 . . . 119.0(10) ?
H3 N5 H5 . . . 119.(4) ?
C7 N6 H7 . . . 120.(9) ?
C7 N6 H6 . . . 119.0(10) ?
H7 N6 H6 . . . 120.(4) ?
N2 C7 N6 . . . 124.79(8) ?
N2 C7 N3 . . . 117.54(8) ?
N6 C7 N3 . . . 117.61(8) ?
N4 C8 N2 . . . 118.60(8) ?
N4 C8 N5 . . . 116.01(8) ?
N2 C8 N5 . . . 125.27(8) ?
N4 C9 C1 . . . 121.39(9) ?
N4 C9 C2 . . . 116.92(9) ?
C1 C9 C2 . . . 121.48(10) ?
C9 C1 C4 . . . 116.95(10) ?
C9 C1 C6 . . . 123.10(9) ?
C4 C1 C6 . . . 119.91(10) ?
C9 C2 C3 . . . 120.24(10) ?
C9 C2 H8 . . . 119.(3) ?
C3 C2 H8 . . . 120.(7) ?
C2 C3 C5 . . . 119.24(10) ?
C2 C3 H9 . . . 121.(2) ?
C5 C3 H9 . . . 120.(4) ?
C1 C4 C5 . . . 121.61(11) ?
C1 C4 H14 . . . 117.(2) ?
C5 C4 H14 . . . 122.(6) ?
C1 C6 H11 . . . 111.(7) ?
C1 C6 H10 . . . 111.(2) ?
C1 C6 H12 . . . 111.(3) ?
H11 C6 H10 . . . 107.(6) ?
H11 C6 H12 . . . 108.(4) ?
H10 C6 H12 . . . 108.(2) ?
C3 C5 C4 . . . 120.43(11) ?
C3 C5 H13 . . . 120.(5) ?
C4 C5 H13 . . . 119.(3) ?

loop_
_geom_bond_atom_site_label_1
_geom_bond_atom_site_label_2
_geom_bond_site_symmetry_2
_geom_bond_distance
_geom_bond_publ_flag
N2 C8 . 1.3306(13) ?
N2 C7 . 1.3405(14) ?
N3 C7 . 1.3335(12) ?
N3 H1 . 1.01(9) ?
N3 H2 . 1.01(16) ?
N4 C8 . 1.3516(14) ?
N4 C9 . 1.4179(14) ?
N4 H4 . 1.01(8) ?
N5 C8 . 1.3385(13) ?
N5 H3 . 1.01(10) ?
N5 H5 . 1.01(9) ?
N6 C7 . 1.3334(13) ?
N6 H7 . 1.02(15) ?
N6 H6 . 1.02(9) ?
C9 C1 . 1.3938(16) ?
C9 C2 . 1.3986(15) ?
C1 C4 . 1.4039(17) ?
C1 C6 . 1.4902(17) ?
C2 C3 . 1.3826(16) ?
C2 H8 . 1.08(9) ?
C3 C5 . 1.384(2) ?
C3 H9 . 1.08(11) ?
C4 C5 . 1.3863(19) ?
C4 H14 . 1.08(9) ?
C6 H11 . 1.08(14) ?
C6 H10 . 1.08(12) ?
C6 H12 . 1.08(9) ?
C5 H13 . 1.08(14) ?

loop_
_geom_hbond_atom_site_label_D
_geom_hbond_atom_site_label_H
_geom_hbond_atom_site_label_A
_geom_hbond_site_symmetry_A
_geom_hbond_distance_DH
_geom_hbond_distance_HA
_geom_hbond_distance_DA
_geom_hbond_angle_DHA
N4 H4 Cl 1 1.01(8) 2.17(7) 3.1584(9) 163.0(10)
N5 H5 Cl 1 1.01(9) 2.37(9) 3.2880(9) 150.(6)
N6 H7 N5 1 1.02(15) 2.52(6) 2.9156(13) 103.(5)
C6 H10 C8 1 1.08(12) 2.65(9) 3.1420(15) 108.(5)
N3 H1 Cl 1_556 1.01(9) 2.44(6) 3.3431(9) 148.(4)
N6 H6 Cl 1_556 1.02(9) 2.28(9) 3.2398(9) 157.0(10)
N5 H3 Cl 4_575 1.01(10) 2.32(13) 3.2454(9) 150.(3)
N6 H7 Cl 2_655 1.02(15) 2.34(18) 3.2284(9) 146.(11)
N3 H2 N2 7_566 1.01(16) 1.96(15) 2.9754(12) 174.2(2)

loop_
_geom_torsion_atom_site_label_1
_geom_torsion_atom_site_label_2
_geom_torsion_atom_site_label_3
_geom_torsion_atom_site_label_4
_geom_torsion_site_symmetry_1
_geom_torsion_site_symmetry_2
_geom_torsion_site_symmetry_3
_geom_torsion_site_symmetry_4
_geom_torsion
_geom_torsion_publ_flag
N2 C8 N4 C9 . . . . -16.30(15) ?
N2 C8 N4 H4 . . . . 166.(2) ?
N2 C8 N5 H3 . . . . -8.(4) ?
N2 C8 N5 H5 . . . . -173.(3) ?
N2 C7 N6 H7 . . . . -5.(4) ?
N2 C7 N6 H6 . . . . -171.(2) ?
N2 C7 N3 H1 . . . . 175.(2) ?
N2 C7 N3 H2 . . . . 0.(5) ?
N3 C7 N2 C8 . . . . 156.67(15) ?
N3 C7 N6 H7 . . . . 172.(4) ?
N3 C7 N6 H6 . . . . 6.(2) ?
H1 N3 C7 N6 . . . . -2.(2) ?
H2 N3 C7 N6 . . . . -178.(5) ?
N4 C8 N2 C7 . . . . 157.09(14) ?
N4 C8 N5 H3 . . . . 168.(4) ?
N4 C8 N5 H5 . . . . 3.(2) ?
N4 C9 C1 C4 . . . . -176.71(15) ?
N4 C9 C1 C6 . . . . 1.20(15) ?
N4 C9 C2 C3 . . . . 176.65(15) ?
N4 C9 C2 H8 . . . . 4.(2) ?
H4 N4 C8 N5 . . . . -10.(2) ?
H4 N4 C9 C1 . . . . 120.(2) ?
H4 N4 C9 C2 . . . . -55.(2) ?
N5 C8 N4 C9 . . . . 167.49(15) ?
N5 C8 N2 C7 . . . . -27.08(15) ?
N6 C7 N2 C8 . . . . -26.32(16) ?
C8 N4 C9 C1 . . . . -57.78(16) ?
C8 N4 C9 C2 . . . . 127.35(15) ?
C9 C1 C4 C5 . . . . 1.41(17) ?
C9 C1 C4 H14 . . . . 180.(9) ?
C9 C1 C6 H11 . . . . -143.(9) ?
C9 C1 C6 H10 . . . . -24.0(10) ?
C9 C1 C6 H12 . . . . 96.(5) ?
C9 C2 C3 C5 . . . . -0.72(17) ?
C9 C2 C3 H9 . . . . -179.(10) ?
C1 C9 C2 C3 . . . . 1.78(17) ?
C1 C9 C2 H8 . . . . -170.0(10) ?
C1 C4 C5 C3 . . . . -0.44(19) ?
C1 C4 C5 H13 . . . . 180.0(10) ?
C2 C9 C1 C4 . . . . -2.07(16) ?
C2 C9 C1 C6 . . . . 175.84(17) ?
C2 C3 C5 C4 . . . . 0.07(19) ?
C2 C3 C5 H13 . . . . 180.0(10) ?
H8 C2 C3 C5 . . . . 171.(2) ?
H8 C2 C3 H9 . . . . -7.(11) ?
C3 C5 C4 H14 . . . . -179.(10) ?
H9 C3 C5 C4 . . . . 179.(13) ?
H9 C3 C5 H13 . . . . -2.(13) ?
C4 C1 C6 H11 . . . . 35.(9) ?
C4 C1 C6 H10 . . . . 154.0(10) ?
C4 C1 C6 H12 . . . . -86.(5) ?
H14 C4 C1 C6 . . . . 2.(13) ?
H14 C4 C5 H13 . . . . 2.(13) ?
C6 C1 C4 C5 . . . . -176.57(18) ?

_cod_database_fobs_code 2022121
